data_7115944
loop_
_publ_author_name
'Wang, Baogang'
'Chai, Xiaoyun'
'Zhu, Weiwei'
'Wang, Ting'
'Wu, Qiuye'

_publ_section_title
;
 A general approach to spirolactonized Si-rhodamines
;
_journal_coden_ASTM CHCOFS
_journal_issue 92
_journal_name_full
;
 Chemical Communications (Cambridge, United Kingdom)
;
_journal_page_first 14374
_journal_page_last 14377
_journal_paper_doi 10.1039/c4cc06178k
_journal_volume 50
_journal_year 2014
_chemical_formula_moiety 'C30 H36 N2 O2 Si'
_chemical_formula_sum 'C30 H36 N2 O2 Si'
_chemical_formula_weight 884.70
_chemical_name_common SiR
_space_group_IT_number 33
_symmetry_cell_setting orthorhombic
_symmetry_space_group_name_Hall 'P 2c -2n'
_symmetry_space_group_name_H-M 'P n a 21'
_atom_sites_solution_hydrogens geom
_atom_sites_solution_primary direct
_atom_sites_solution_secondary difmap
_audit_creation_method SHELXL-97
_cell_angle_alpha 90.00
_cell_angle_beta 90.00
_cell_angle_gamma 90.00
_cell_formula_units_Z 8
_cell_length_a 22.481(5)
_cell_length_b 12.174(2)
_cell_length_c 20.069(4)
_cell_measurement_temperature 153(2)
_cell_volume 5492.6(19)
_computing_cell_refinement 'Bruker XSCANS'
_computing_data_collection 'Bruker XSCANS'
_computing_data_reduction 'Bruker SHELXTL'
_computing_molecular_graphics 'Bruker SHELXTL'
_computing_publication_material 'Bruker SHELXTL'
_computing_structure_refinement 'Bruker SHELXTL'
_computing_structure_solution 'Bruker SHELXTL'
_diffrn_ambient_temperature 153(2)
_diffrn_measured_fraction_theta_full 0.998
_diffrn_measured_fraction_theta_max 0.998
_diffrn_measurement_device_type 'Bruker P4'
_diffrn_measurement_method '\w scans'
_diffrn_radiation_monochromator graphite
_diffrn_radiation_source 'fine-focus sealed tube'
_diffrn_radiation_type MoK\a
_diffrn_radiation_wavelength 0.71073
_diffrn_reflns_av_R_equivalents 0.0526
_diffrn_reflns_av_sigmaI/netI 0.0766
_diffrn_reflns_limit_h_max 26
_diffrn_reflns_limit_h_min -20
_diffrn_reflns_limit_k_max 14
_diffrn_reflns_limit_k_min -14
_diffrn_reflns_limit_l_max 23
_diffrn_reflns_limit_l_min -23
_diffrn_reflns_number 21808
_diffrn_reflns_theta_full 25.02
_diffrn_reflns_theta_max 25.02
_diffrn_reflns_theta_min 1.81
_exptl_absorpt_coefficient_mu 0.114
_exptl_absorpt_correction_T_max 0.9842
_exptl_absorpt_correction_T_min 0.9559
_exptl_absorpt_correction_type multi-scan
_exptl_absorpt_process_details sadabs
_exptl_crystal_colour colorless
_exptl_crystal_density_diffrn 1.172
_exptl_crystal_density_method 'not measured'
_exptl_crystal_description block
_exptl_crystal_F_000 2080
_exptl_crystal_size_max 0.40
_exptl_crystal_size_mid 0.28
_exptl_crystal_size_min 0.14
_refine_diff_density_max 0.269
_refine_diff_density_min -0.206
_refine_diff_density_rms 0.046
_refine_ls_abs_structure_details 'Flack H D (1983), Acta Cryst. A39, 876-881'
_refine_ls_abs_structure_Flack -0.06(9)
_refine_ls_extinction_coef 0.00345(17)
_refine_ls_extinction_expression Fc^*^=kFc[1+0.001xFc^2^\l^3^/sin(2\q)]^-1/4^
_refine_ls_extinction_method SHELXL
_refine_ls_goodness_of_fit_ref 0.849
_refine_ls_hydrogen_treatment mixed
_refine_ls_matrix_type full
_refine_ls_number_parameters 644
_refine_ls_number_reflns 9615
_refine_ls_number_restraints 1
_refine_ls_restrained_S_all 0.849
_refine_ls_R_factor_all 0.0896
_refine_ls_R_factor_gt 0.0456
_refine_ls_shift/su_max 0.004
_refine_ls_shift/su_mean 0.000
_refine_ls_structure_factor_coef Fsqd
_refine_ls_weighting_details 'calc w=1/[\s^2^(Fo^2^)+(0.0400P)^2^+0.0000P] where P=(Fo^2^+2Fc^2^)/3'
_refine_ls_weighting_scheme calc
_refine_ls_wR_factor_gt 0.0837
_refine_ls_wR_factor_ref 0.0938
_reflns_number_gt 5508
_reflns_number_total 9615
_reflns_threshold_expression >2sigma(I)
_cod_data_source_file c4cc06178k2.cif
_cod_data_source_block a30614a
_cod_depositor_comments
;

2018-03-15
Z value and formula fixed to values more according to usual
chemical conventions.                 miguel
;
_cod_original_sg_symbol_H-M Pna2(1)
_cod_original_formula_sum 'C240 H288 N16 O16 Si8'
_cod_original_formula_units_Z 1
_cod_original_formula_weight 3877.58
_cod_database_code 7115944

loop_
_symmetry_equiv_pos_as_xyz
'x, y, z'
'-x, -y, z+1/2'
'x+1/2, -y+1/2, z'
'-x+1/2, y+1/2, z+1/2'

loop_
_atom_site_label
_atom_site_type_symbol
_atom_site_fract_x
_atom_site_fract_y
_atom_site_fract_z
_atom_site_U_iso_or_equiv
_atom_site_adp_type
_atom_site_occupancy
_atom_site_symmetry_multiplicity
_atom_site_calc_flag
_atom_site_refinement_flags
C1 C 0.63683(14) 0.2585(3) 0.5793(2) 0.0880(12) Uani 1 1 d .
H1A H 0.6280 0.2569 0.6271 0.132 Uiso 1 1 calc R
H1B H 0.6465 0.1841 0.5640 0.132 Uiso 1 1 calc R
H1C H 0.6020 0.2856 0.5549 0.132 Uiso 1 1 calc R
C2 C 0.71477(16) 0.3582(3) 0.47336(16) 0.0810(11) Uani 1 1 d .
H2A H 0.6797 0.3883 0.4509 0.122 Uiso 1 1 calc R
H2B H 0.7232 0.2845 0.4560 0.122 Uiso 1 1 calc R
H2C H 0.7490 0.4061 0.4652 0.122 Uiso 1 1 calc R
C3 C 0.69001(13) 0.4889(3) 0.60057(16) 0.0594(8) Uani 1 1 d .
C4 C 0.65849(14) 0.5702(3) 0.56670(18) 0.0717(9) Uani 1 1 d .
H4 H 0.6410 0.5521 0.5250 0.086 Uiso 1 1 calc R
C5 C 0.65132(16) 0.6769(3) 0.59096(19) 0.0752(10) Uani 1 1 d .
C6 C 0.67695(16) 0.6989(3) 0.6519(2) 0.0801(10) Uani 1 1 d .
H6 H 0.6736 0.7707 0.6701 0.096 Uiso 1 1 calc R
C7 C 0.70730(15) 0.6196(3) 0.68730(17) 0.0695(9) Uani 1 1 d .
H7 H 0.7230 0.6376 0.7298 0.083 Uiso 1 1 calc R
C8 C 0.71557(13) 0.5142(3) 0.66259(16) 0.0573(8) Uani 1 1 d .
C9 C 0.6107(3) 0.8658(5) 0.5880(3) 0.157(2) Uani 1 1 d .
H9A H 0.5754 0.9009 0.5676 0.189 Uiso 1 1 calc R
H9B H 0.6029 0.8566 0.6362 0.189 Uiso 1 1 calc R
C10 C 0.6629(5) 0.9362(5) 0.5784(4) 0.256(5) Uani 1 1 d .
H10A H 0.6970 0.9046 0.6021 0.384 Uiso 1 1 calc R
H10B H 0.6546 1.0097 0.5961 0.384 Uiso 1 1 calc R
H10C H 0.6721 0.9414 0.5308 0.384 Uiso 1 1 calc R
C11 C 0.5936(3) 0.7367(4) 0.4916(3) 0.143(2) Uani 1 1 d .
H11A H 0.5939 0.8053 0.4651 0.171 Uiso 1 1 calc R
H11B H 0.6172 0.6809 0.4673 0.171 Uiso 1 1 calc R
C12 C 0.5328(4) 0.6983(7) 0.4992(4) 0.222(4) Uani 1 1 d .
H12A H 0.5327 0.6278 0.5228 0.333 Uiso 1 1 calc R
H12B H 0.5147 0.6888 0.4551 0.333 Uiso 1 1 calc R
H12C H 0.5099 0.7523 0.5247 0.333 Uiso 1 1 calc R
C13 C 0.74623(14) 0.4272(3) 0.70510(15) 0.0540(8) Uani 1 1 d .
C14 C 0.78529(13) 0.3449(2) 0.66922(14) 0.0523(8) Uani 1 1 d .
C15 C 0.83722(14) 0.3059(3) 0.69845(15) 0.0595(9) Uani 1 1 d .
H15 H 0.8501 0.3369 0.7394 0.071 Uiso 1 1 calc R
C16 C 0.87052(14) 0.2234(3) 0.66974(16) 0.0635(9) Uani 1 1 d .
H16 H 0.9062 0.2000 0.6908 0.076 Uiso 1 1 calc R
C17 C 0.85293(15) 0.1736(3) 0.61040(18) 0.0662(9) Uani 1 1 d .
C18 C 0.80137(14) 0.2152(3) 0.58115(15) 0.0621(9) Uani 1 1 d .
H18 H 0.7888 0.1847 0.5399 0.075 Uiso 1 1 calc R
C19 C 0.76743(13) 0.2986(2) 0.60879(15) 0.0544(8) Uani 1 1 d .
C20 C 0.93949(18) 0.0459(3) 0.6120(2) 0.0955(12) Uani 1 1 d .
H20A H 0.9369 0.0500 0.6612 0.115 Uiso 1 1 calc R
H20B H 0.9448 -0.0321 0.5995 0.115 Uiso 1 1 calc R
C21 C 0.99033(18) 0.1083(4) 0.5897(3) 0.1316(18) Uani 1 1 d .
H21A H 0.9956 0.0979 0.5416 0.197 Uiso 1 1 calc R
H21B H 1.0260 0.0829 0.6131 0.197 Uiso 1 1 calc R
H21C H 0.9839 0.1864 0.5991 0.197 Uiso 1 1 calc R
C22 C 0.8624(2) 0.0287(4) 0.5235(2) 0.1049(14) Uani 1 1 d .
H22A H 0.8777 -0.0476 0.5241 0.126 Uiso 1 1 calc R
H22B H 0.8184 0.0252 0.5248 0.126 Uiso 1 1 calc R
C23 C 0.8808(2) 0.0814(5) 0.4631(3) 0.157(2) Uani 1 1 d .
H23A H 0.8649 0.1563 0.4618 0.235 Uiso 1 1 calc R
H23B H 0.8658 0.0398 0.4248 0.235 Uiso 1 1 calc R
H23C H 0.9244 0.0841 0.4614 0.235 Uiso 1 1 calc R
C24 C 0.77512(13) 0.4766(3) 0.76634(17) 0.0568(8) Uani 1 1 d .
C25 C 0.82294(14) 0.5469(3) 0.7708(2) 0.0727(9) Uani 1 1 d .
H25 H 0.8436 0.5708 0.7322 0.087 Uiso 1 1 calc R
C26 C 0.83969(18) 0.5813(3) 0.8336(3) 0.0872(12) Uani 1 1 d .
H26 H 0.8717 0.6316 0.8381 0.105 Uiso 1 1 calc R
C27 C 0.8110(2) 0.5443(4) 0.8897(2) 0.0980(14) Uani 1 1 d .
H27 H 0.8241 0.5684 0.9322 0.118 Uiso 1 1 calc R
C28 C 0.7637(2) 0.4733(4) 0.88563(19) 0.0885(12) Uani 1 1 d .
H28 H 0.7441 0.4473 0.9245 0.106 Uiso 1 1 calc R
C29 C 0.74548(16) 0.4405(3) 0.82190(17) 0.0634(9) Uani 1 1 d .
C30 C 0.69744(16) 0.3681(3) 0.80308(18) 0.0644(9) Uani 1 1 d .
C31 C 0.04787(17) 0.3478(3) 0.71689(19) 0.0883(12) Uani 1 1 d .
H31A H 0.0678 0.3724 0.6761 0.132 Uiso 1 1 calc R
H31B H 0.0131 0.3032 0.7052 0.132 Uiso 1 1 calc R
H31C H 0.0755 0.3038 0.7436 0.132 Uiso 1 1 calc R
C32 C -0.02013(15) 0.4196(3) 0.83842(18) 0.0805(11) Uani 1 1 d .
H32A H -0.0537 0.3752 0.8228 0.121 Uiso 1 1 calc R
H32B H -0.0351 0.4827 0.8636 0.121 Uiso 1 1 calc R
H32C H 0.0054 0.3748 0.8672 0.121 Uiso 1 1 calc R
C33 C 0.08812(13) 0.5552(2) 0.79077(14) 0.0522(8) Uani 1 1 d .
C34 C 0.14412(13) 0.5093(2) 0.79882(15) 0.0553(8) Uani 1 1 d .
H34 H 0.1482 0.4319 0.7945 0.066 Uiso 1 1 calc R
C35 C 0.19473(15) 0.5716(3) 0.81301(15) 0.0576(8) Uani 1 1 d .
C36 C 0.18571(14) 0.6836(3) 0.82245(16) 0.0635(9) Uani 1 1 d .
H36 H 0.2185 0.7290 0.8340 0.076 Uiso 1 1 calc R
C37 C 0.12979(14) 0.7302(2) 0.81534(14) 0.0562(8) Uani 1 1 d .
H37 H 0.1250 0.8066 0.8232 0.067 Uiso 1 1 calc R
C38 C 0.08077(13) 0.6684(2) 0.79713(14) 0.0478(7) Uani 1 1 d .
C39 C 0.30208(17) 0.5909(3) 0.7975(2) 0.0940(12) Uani 1 1 d .
H39A H 0.3385 0.5578 0.8167 0.113 Uiso 1 1 calc R
H39B H 0.2983 0.6660 0.8159 0.113 Uiso 1 1 calc R
C40 C 0.3092(2) 0.5984(5) 0.7239(3) 0.163(2) Uani 1 1 d .
H40A H 0.3467 0.5637 0.7107 0.244 Uiso 1 1 calc R
H40B H 0.3095 0.6758 0.7104 0.244 Uiso 1 1 calc R
H40C H 0.2760 0.5606 0.7021 0.244 Uiso 1 1 calc R
C41 C 0.25741(17) 0.4062(3) 0.8141(2) 0.1012(14) Uani 1 1 d .
H41A H 0.2198 0.3718 0.8290 0.121 Uiso 1 1 calc R
H41B H 0.2634 0.3861 0.7668 0.121 Uiso 1 1 calc R
C42 C 0.3061(2) 0.3601(4) 0.8532(3) 0.145(2) Uani 1 1 d .
H42A H 0.3435 0.3958 0.8404 0.218 Uiso 1 1 calc R
H42B H 0.3089 0.2810 0.8447 0.218 Uiso 1 1 calc R
H42C H 0.2985 0.3726 0.9007 0.218 Uiso 1 1 calc R
C43 C 0.02083(13) 0.7232(2) 0.78595(14) 0.0497(7) Uani 1 1 d .
C44 C -0.01326(13) 0.6809(3) 0.72564(14) 0.0522(8) Uani 1 1 d .
C45 C -0.01725(13) 0.5684(2) 0.71131(15) 0.0511(8) Uani 1 1 d .
C46 C -0.04762(14) 0.5339(3) 0.65559(16) 0.0582(8) Uani 1 1 d .
H46 H -0.0491 0.4574 0.6464 0.070 Uiso 1 1 calc R
C47 C -0.07636(15) 0.6053(3) 0.61200(17) 0.0625(9) Uani 1 1 d .
C48 C -0.07440(16) 0.7154(3) 0.62856(17) 0.0750(10) Uani 1 1 d .
H48 H -0.0948 0.7671 0.6015 0.090 Uiso 1 1 calc R
C49 C -0.04322(15) 0.7519(3) 0.68407(17) 0.0677(9) Uani 1 1 d .
H49 H -0.0425 0.8283 0.6937 0.081 Uiso 1 1 calc R
C50 C -0.1286(2) 0.6490(4) 0.5047(2) 0.1110(15) Uani 1 1 d .
H50A H -0.1028 0.7150 0.5030 0.133 Uiso 1 1 calc R
H50B H -0.1279 0.6142 0.4601 0.133 Uiso 1 1 calc R
C51 C -0.1888(2) 0.6822(5) 0.5201(3) 0.161(2) Uani 1 1 d .
H51A H -0.2141 0.6170 0.5237 0.242 Uiso 1 1 calc R
H51B H -0.2038 0.7300 0.4846 0.242 Uiso 1 1 calc R
H51C H -0.1892 0.7221 0.5625 0.242 Uiso 1 1 calc R
C52 C -0.1066(2) 0.4551(3) 0.53714(19) 0.0946(13) Uani 1 1 d .
H52A H -0.1422 0.4422 0.5092 0.113 Uiso 1 1 calc R
H52B H -0.1111 0.4112 0.5784 0.113 Uiso 1 1 calc R
C53 C -0.0527(3) 0.4161(4) 0.5002(3) 0.153(2) Uani 1 1 d .
H53A H -0.0536 0.4446 0.4546 0.230 Uiso 1 1 calc R
H53B H -0.0524 0.3356 0.4991 0.230 Uiso 1 1 calc R
H53C H -0.0168 0.4425 0.5228 0.230 Uiso 1 1 calc R
C54 C 0.02260(13) 0.8466(3) 0.78961(16) 0.0552(8) Uani 1 1 d .
C55 C 0.05197(15) 0.9224(3) 0.75041(18) 0.0675(10) Uani 1 1 d .
H55 H 0.0758 0.8990 0.7140 0.081 Uiso 1 1 calc R
C56 C 0.04627(17) 1.0324(3) 0.7648(2) 0.0880(12) Uani 1 1 d .
H56 H 0.0667 1.0852 0.7385 0.106 Uiso 1 1 calc R
C57 C 0.0115(2) 1.0662(4) 0.8167(3) 0.1057(15) Uani 1 1 d .
H57 H 0.0083 1.1426 0.8258 0.127 Uiso 1 1 calc R
C58 C -0.01881(18) 0.9929(4) 0.8559(2) 0.0929(13) Uani 1 1 d .
H58 H -0.0437 1.0168 0.8913 0.111 Uiso 1 1 calc R
C59 C -0.01138(15) 0.8819(3) 0.84153(18) 0.0653(9) Uani 1 1 d .
C60 C -0.03628(16) 0.7872(3) 0.87588(18) 0.0735(11) Uani 1 1 d .
N1 N 0.88395(13) 0.0871(3) 0.58297(16) 0.0884(10) Uani 1 1 d .
N2 N 0.62081(17) 0.7572(3) 0.5571(2) 0.1136(12) Uani 1 1 d .
N3 N 0.25091(13) 0.5265(2) 0.81861(15) 0.0762(8) Uani 1 1 d .
N4 N -0.10409(14) 0.5704(3) 0.55471(15) 0.0852(9) Uani 1 1 d .
O1 O 0.69679(8) 0.36064(16) 0.73593(11) 0.0599(6) Uani 1 1 d .
O2 O -0.01673(8) 0.69468(18) 0.84545(10) 0.0605(6) Uani 1 1 d .
O3 O 0.66147(11) 0.3203(2) 0.83675(12) 0.0943(8) Uani 1 1 d .
O4 O -0.06840(12) 0.7822(2) 0.92360(14) 0.1049(9) Uani 1 1 d .
Si1 Si 0.70053(4) 0.34987(7) 0.56393(5) 0.0593(2) Uani 1 1 d .
Si2 Si 0.02355(4) 0.46896(7) 0.76564(5) 0.0582(2) Uani 1 1 d .

loop_
_atom_site_aniso_label
_atom_site_aniso_U_11
_atom_site_aniso_U_22
_atom_site_aniso_U_33
_atom_site_aniso_U_23
_atom_site_aniso_U_13
_atom_site_aniso_U_12
C1 0.066(2) 0.086(3) 0.111(3) 0.006(2) -0.001(2) -0.003(2)
C2 0.091(3) 0.084(3) 0.067(2) 0.000(2) -0.011(2) 0.004(2)
C3 0.059(2) 0.066(2) 0.054(2) 0.0076(17) 0.0034(17) 0.0077(17)
C4 0.077(2) 0.073(3) 0.065(2) 0.005(2) -0.007(2) 0.014(2)
C5 0.087(3) 0.067(3) 0.072(3) 0.012(2) 0.009(2) 0.019(2)
C6 0.098(3) 0.054(2) 0.088(3) 0.004(2) 0.006(2) 0.018(2)
C7 0.084(3) 0.062(2) 0.063(2) -0.003(2) 0.004(2) 0.007(2)
C8 0.061(2) 0.054(2) 0.056(2) 0.0064(17) 0.0136(16) 0.0092(16)
C9 0.236(7) 0.108(5) 0.127(5) 0.031(4) 0.008(4) 0.081(5)
C10 0.475(15) 0.115(5) 0.176(7) 0.047(5) 0.070(9) -0.010(7)
C11 0.203(6) 0.118(4) 0.107(4) 0.031(3) 0.025(5) 0.094(5)
C12 0.200(7) 0.292(10) 0.174(7) -0.070(6) -0.027(6) 0.070(7)
C13 0.0515(19) 0.058(2) 0.052(2) 0.0072(16) 0.0081(15) 0.0022(17)
C14 0.0539(19) 0.0509(19) 0.052(2) 0.0057(16) 0.0050(15) 0.0021(16)
C15 0.060(2) 0.069(2) 0.0500(19) -0.0003(18) -0.0013(16) 0.0090(19)
C16 0.059(2) 0.066(2) 0.065(2) -0.0022(19) -0.0088(17) 0.0086(18)
C17 0.065(2) 0.070(2) 0.064(2) -0.0029(19) 0.0037(19) 0.016(2)
C18 0.063(2) 0.064(2) 0.060(2) -0.0050(17) -0.0051(17) 0.0050(19)
C19 0.0572(19) 0.053(2) 0.053(2) -0.0002(18) 0.0015(16) 0.0005(17)
C20 0.103(3) 0.091(3) 0.092(3) -0.011(2) 0.002(3) 0.024(3)
C21 0.083(3) 0.170(5) 0.142(4) 0.005(4) 0.002(3) -0.023(3)
C22 0.105(3) 0.104(3) 0.106(4) -0.013(3) -0.006(3) 0.041(3)
C23 0.128(4) 0.245(7) 0.097(4) -0.005(4) 0.017(3) -0.004(4)
C24 0.0491(18) 0.063(2) 0.059(2) -0.0049(19) 0.0001(19) 0.0048(17)
C25 0.060(2) 0.072(2) 0.086(3) -0.011(2) 0.008(2) 0.0027(19)
C26 0.081(3) 0.078(3) 0.102(3) -0.021(3) -0.020(3) 0.002(2)
C27 0.111(4) 0.106(4) 0.077(3) -0.028(3) -0.029(3) 0.026(3)
C28 0.104(3) 0.102(3) 0.059(3) -0.005(2) 0.002(2) 0.022(3)
C29 0.065(2) 0.071(2) 0.054(2) -0.0030(19) 0.0061(19) 0.009(2)
C30 0.065(2) 0.066(2) 0.062(3) 0.014(2) 0.016(2) 0.012(2)
C31 0.098(3) 0.054(2) 0.114(3) -0.015(2) -0.009(2) 0.005(2)
C32 0.084(3) 0.063(2) 0.095(3) 0.018(2) -0.003(2) -0.010(2)
C33 0.057(2) 0.047(2) 0.053(2) -0.0010(15) 0.0028(15) 0.0043(16)
C34 0.057(2) 0.0399(18) 0.069(2) 0.0004(15) -0.0009(17) 0.0059(16)
C35 0.058(2) 0.051(2) 0.063(2) -0.0013(17) -0.0046(16) 0.0104(18)
C36 0.060(2) 0.056(2) 0.074(2) -0.0034(18) -0.0110(17) -0.0013(18)
C37 0.064(2) 0.0409(18) 0.063(2) -0.0021(16) -0.0046(17) 0.0075(17)
C38 0.0541(19) 0.0406(18) 0.0486(18) -0.0016(14) 0.0026(15) 0.0015(16)
C39 0.065(3) 0.088(3) 0.129(4) 0.000(3) 0.007(2) 0.004(2)
C40 0.132(4) 0.226(7) 0.130(5) 0.033(4) 0.040(4) 0.033(4)
C41 0.068(3) 0.071(3) 0.164(4) -0.025(3) -0.033(3) 0.024(2)
C42 0.174(5) 0.108(4) 0.155(5) -0.009(3) -0.046(4) 0.042(3)
C43 0.0529(18) 0.0456(18) 0.0507(19) -0.0023(14) 0.0054(16) 0.0028(15)
C44 0.0531(19) 0.050(2) 0.0535(19) -0.0042(16) 0.0022(16) 0.0047(17)
C45 0.0537(19) 0.0417(19) 0.058(2) -0.0068(15) 0.0075(16) -0.0032(16)
C46 0.0638(19) 0.051(2) 0.060(2) -0.0067(18) 0.0049(17) -0.0026(17)
C47 0.070(2) 0.056(2) 0.061(2) -0.006(2) -0.0061(19) -0.0061(19)
C48 0.086(3) 0.063(3) 0.075(3) 0.004(2) -0.026(2) 0.005(2)
C49 0.081(2) 0.048(2) 0.074(2) -0.0053(19) -0.011(2) 0.0056(18)
C50 0.106(4) 0.109(4) 0.117(4) -0.017(3) -0.026(3) -0.015(3)
C51 0.118(5) 0.176(6) 0.190(6) 0.007(5) -0.035(4) -0.017(4)
C52 0.125(4) 0.088(3) 0.070(3) -0.005(2) -0.022(2) -0.037(3)
C53 0.234(6) 0.117(4) 0.109(4) -0.020(3) 0.067(4) -0.004(4)
C54 0.0459(18) 0.048(2) 0.072(2) -0.0091(18) -0.0066(17) 0.0086(17)
C55 0.064(2) 0.051(2) 0.087(3) 0.001(2) -0.0083(19) 0.0046(18)
C56 0.093(3) 0.045(2) 0.126(4) 0.000(2) -0.025(3) -0.002(2)
C57 0.111(4) 0.051(3) 0.155(5) -0.027(3) -0.027(3) 0.010(3)
C58 0.088(3) 0.077(3) 0.113(3) -0.037(3) -0.006(3) 0.020(3)
C59 0.058(2) 0.055(2) 0.083(3) -0.014(2) -0.006(2) 0.0029(19)
C60 0.058(2) 0.097(3) 0.065(2) -0.023(2) 0.0053(19) 0.014(2)
N1 0.085(2) 0.093(2) 0.087(2) -0.0270(19) -0.0201(18) 0.0403(19)
N2 0.153(3) 0.090(3) 0.098(3) 0.005(2) -0.013(3) 0.063(2)
N3 0.0542(18) 0.0642(19) 0.110(2) -0.0131(17) -0.0111(16) 0.0084(17)
N4 0.109(2) 0.077(2) 0.069(2) -0.0022(19) -0.0232(19) -0.0071(19)
O1 0.0539(13) 0.0622(14) 0.0635(16) 0.0077(11) 0.0048(11) -0.0029(11)
O2 0.0588(13) 0.0629(14) 0.0599(13) -0.0078(12) 0.0100(11) 0.0031(12)
O3 0.0916(18) 0.101(2) 0.0904(18) 0.0291(16) 0.0312(16) -0.0035(16)
O4 0.096(2) 0.128(2) 0.0912(19) -0.0268(18) 0.0368(17) 0.0115(18)
Si1 0.0552(5) 0.0603(6) 0.0625(6) 0.0036(5) -0.0025(5) 0.0015(5)
Si2 0.0592(5) 0.0443(5) 0.0712(6) -0.0016(5) -0.0004(5) -0.0012(5)

loop_
_atom_type_symbol
_atom_type_description
_atom_type_scat_dispersion_real
_atom_type_scat_dispersion_imag
_atom_type_scat_source
C C 0.0033 0.0016 'International Tables Vol C Tables 4.2.6.8 and 6.1.1.4'
H H 0.0000 0.0000 'International Tables Vol C Tables 4.2.6.8 and 6.1.1.4'
N N 0.0061 0.0033 'International Tables Vol C Tables 4.2.6.8 and 6.1.1.4'
O O 0.0106 0.0060 'International Tables Vol C Tables 4.2.6.8 and 6.1.1.4'
Si Si 0.0817 0.0704 'International Tables Vol C Tables 4.2.6.8 and 6.1.1.4'

loop_
_geom_angle_atom_site_label_1
_geom_angle_atom_site_label_2
_geom_angle_atom_site_label_3
_geom_angle
Si1 C1 H1A 109.5
Si1 C1 H1B 109.5
H1A C1 H1B 109.5
Si1 C1 H1C 109.5
H1A C1 H1C 109.5
H1B C1 H1C 109.5
Si1 C2 H2A 109.5
Si1 C2 H2B 109.5
H2A C2 H2B 109.5
Si1 C2 H2C 109.5
H2A C2 H2C 109.5
H2B C2 H2C 109.5
C4 C3 C8 118.9(3)
C4 C3 Si1 121.2(3)
C8 C3 Si1 119.9(2)
C3 C4 C5 123.3(3)
C3 C4 H4 118.3
C5 C4 H4 118.3
N2 C5 C6 120.6(4)
N2 C5 C4 123.2(4)
C6 C5 C4 116.2(3)
C5 C6 C7 121.8(3)
C5 C6 H6 119.1
C7 C6 H6 119.1
C6 C7 C8 122.0(3)
C6 C7 H7 119.0
C8 C7 H7 119.0
C7 C8 C3 117.7(3)
C7 C8 C13 120.2(3)
C3 C8 C13 121.9(3)
C10 C9 N2 110.2(5)
C10 C9 H9A 109.6
N2 C9 H9A 109.6
C10 C9 H9B 109.6
N2 C9 H9B 109.6
H9A C9 H9B 108.1
C9 C10 H10A 109.5
C9 C10 H10B 109.5
H10A C10 H10B 109.5
C9 C10 H10C 109.5
H10A C10 H10C 109.5
H10B C10 H10C 109.5
C12 C11 N2 110.7(5)
C12 C11 H11A 109.5
N2 C11 H11A 109.5
C12 C11 H11B 109.5
N2 C11 H11B 109.5
H11A C11 H11B 108.1
C11 C12 H12A 109.5
C11 C12 H12B 109.5
H12A C12 H12B 109.5
C11 C12 H12C 109.5
H12A C12 H12C 109.5
H12B C12 H12C 109.5
O1 C13 C24 101.3(2)
O1 C13 C14 105.5(2)
C24 C13 C14 113.6(2)
O1 C13 C8 105.7(2)
C24 C13 C8 111.9(3)
C14 C13 C8 117.1(2)
C15 C14 C19 118.0(3)
C15 C14 C13 120.8(3)
C19 C14 C13 120.9(3)
C16 C15 C14 121.9(3)
C16 C15 H15 119.0
C14 C15 H15 119.0
C15 C16 C17 121.3(3)
C15 C16 H16 119.3
C17 C16 H16 119.3
N1 C17 C16 122.0(3)
N1 C17 C18 122.0(3)
C16 C17 C18 116.0(3)
C19 C18 C17 123.7(3)
C19 C18 H18 118.1
C17 C18 H18 118.1
C18 C19 C14 119.0(3)
C18 C19 Si1 119.8(2)
C14 C19 Si1 121.1(2)
C21 C20 N1 111.7(4)
C21 C20 H20A 109.3
N1 C20 H20A 109.3
C21 C20 H20B 109.3
N1 C20 H20B 109.3
H20A C20 H20B 107.9
C20 C21 H21A 109.5
C20 C21 H21B 109.5
H21A C21 H21B 109.5
C20 C21 H21C 109.5
H21A C21 H21C 109.5
H21B C21 H21C 109.5
C23 C22 N1 112.0(4)
C23 C22 H22A 109.2
N1 C22 H22A 109.2
C23 C22 H22B 109.2
N1 C22 H22B 109.2
H22A C22 H22B 107.9
C22 C23 H23A 109.5
C22 C23 H23B 109.5
H23A C23 H23B 109.5
C22 C23 H23C 109.5
H23A C23 H23C 109.5
H23B C23 H23C 109.5
C29 C24 C25 121.7(3)
C29 C24 C13 108.9(3)
C25 C24 C13 129.4(3)
C24 C25 C26 117.5(4)
C24 C25 H25 121.3
C26 C25 H25 121.3
C27 C26 C25 121.4(4)
C27 C26 H26 119.3
C25 C26 H26 119.3
C28 C27 C26 121.4(4)
C28 C27 H27 119.3
C26 C27 H27 119.3
C27 C28 C29 117.4(4)
C27 C28 H28 121.3
C29 C28 H28 121.3
C24 C29 C28 120.6(4)
C24 C29 C30 110.2(3)
C28 C29 C30 129.1(4)
O3 C30 O1 121.4(4)
O3 C30 C29 130.6(4)
O1 C30 C29 108.0(3)
Si2 C31 H31A 109.5
Si2 C31 H31B 109.5
H31A C31 H31B 109.5
Si2 C31 H31C 109.5
H31A C31 H31C 109.5
H31B C31 H31C 109.5
Si2 C32 H32A 109.5
Si2 C32 H32B 109.5
H32A C32 H32B 109.5
Si2 C32 H32C 109.5
H32A C32 H32C 109.5
H32B C32 H32C 109.5
C34 C33 C38 119.7(3)
C34 C33 Si2 120.8(2)
C38 C33 Si2 119.4(2)
C33 C34 C35 123.0(3)
C33 C34 H34 118.5
C35 C34 H34 118.5
N3 C35 C36 120.7(3)
N3 C35 C34 123.1(3)
C36 C35 C34 116.2(3)
C37 C36 C35 121.3(3)
C37 C36 H36 119.4
C35 C36 H36 119.4
C38 C37 C36 121.8(3)
C38 C37 H37 119.1
C36 C37 H37 119.1
C37 C38 C33 117.9(3)
C37 C38 C43 120.4(3)
C33 C38 C43 121.7(3)
N3 C39 C40 114.0(4)
N3 C39 H39A 108.8
C40 C39 H39A 108.8
N3 C39 H39B 108.8
C40 C39 H39B 108.8
H39A C39 H39B 107.7
C39 C40 H40A 109.5
C39 C40 H40B 109.5
H40A C40 H40B 109.5
C39 C40 H40C 109.5
H40A C40 H40C 109.5
H40B C40 H40C 109.5
C42 C41 N3 115.1(3)
C42 C41 H41A 108.5
N3 C41 H41A 108.5
C42 C41 H41B 108.5
N3 C41 H41B 108.5
H41A C41 H41B 107.5
C41 C42 H42A 109.5
C41 C42 H42B 109.5
H42A C42 H42B 109.5
C41 C42 H42C 109.5
H42A C42 H42C 109.5
H42B C42 H42C 109.5
O2 C43 C54 101.9(2)
O2 C43 C38 106.2(2)
C54 C43 C38 114.1(2)
O2 C43 C44 105.7(2)
C54 C43 C44 113.0(2)
C38 C43 C44 114.5(2)
C49 C44 C45 117.2(3)
C49 C44 C43 121.0(3)
C45 C44 C43 121.7(3)
C46 C45 C44 119.8(3)
C46 C45 Si2 121.3(2)
C44 C45 Si2 118.8(2)
C45 C46 C47 123.4(3)
C45 C46 H46 118.3
C47 C46 H46 118.3
N4 C47 C48 121.0(3)
N4 C47 C46 122.9(3)
C48 C47 C46 116.1(3)
C47 C48 C49 121.3(3)
C47 C48 H48 119.3
C49 C48 H48 119.3
C44 C49 C48 122.1(3)
C44 C49 H49 119.0
C48 C49 H49 119.0
C51 C50 N4 112.4(4)
C51 C50 H50A 109.1
N4 C50 H50A 109.1
C51 C50 H50B 109.1
N4 C50 H50B 109.1
H50A C50 H50B 107.9
C50 C51 H51A 109.5
C50 C51 H51B 109.5
H51A C51 H51B 109.5
C50 C51 H51C 109.5
H51A C51 H51C 109.5
H51B C51 H51C 109.5
N4 C52 C53 113.3(4)
N4 C52 H52A 108.9
C53 C52 H52A 108.9
N4 C52 H52B 108.9
C53 C52 H52B 108.9
H52A C52 H52B 107.7
C52 C53 H53A 109.5
C52 C53 H53B 109.5
H53A C53 H53B 109.5
C52 C53 H53C 109.5
H53A C53 H53C 109.5
H53B C53 H53C 109.5
C59 C54 C55 119.5(3)
C59 C54 C43 109.8(3)
C55 C54 C43 130.7(3)
C56 C55 C54 119.1(4)
C56 C55 H55 120.5
C54 C55 H55 120.5
C57 C56 C55 120.5(4)
C57 C56 H56 119.8
C55 C56 H56 119.8
C56 C57 C58 121.7(4)
C56 C57 H57 119.1
C58 C57 H57 119.1
C57 C58 C59 116.9(4)
C57 C58 H58 121.5
C59 C58 H58 121.5
C54 C59 C58 122.2(4)
C54 C59 C60 109.1(3)
C58 C59 C60 128.7(4)
O4 C60 O2 120.8(4)
O4 C60 C59 130.5(4)
O2 C60 C59 108.7(3)
C17 N1 C20 122.2(3)
C17 N1 C22 121.8(3)
C20 N1 C22 116.0(3)
C5 N2 C11 121.9(4)
C5 N2 C9 120.4(4)
C11 N2 C9 117.5(4)
C35 N3 C39 119.0(3)
C35 N3 C41 118.7(3)
C39 N3 C41 116.0(3)
C47 N4 C52 121.4(3)
C47 N4 C50 122.1(3)
C52 N4 C50 116.3(3)
C30 O1 C13 111.4(3)
C60 O2 C43 110.4(3)
C1 Si1 C2 109.42(18)
C1 Si1 C3 112.66(16)
C2 Si1 C3 111.17(16)
C1 Si1 C19 110.19(15)
C2 Si1 C19 110.73(15)
C3 Si1 C19 102.53(15)
C31 Si2 C32 108.26(17)
C31 Si2 C33 111.23(16)
C32 Si2 C33 112.43(15)
C31 Si2 C45 110.63(16)
C32 Si2 C45 114.10(14)
C33 Si2 C45 100.09(13)

loop_
_geom_bond_atom_site_label_1
_geom_bond_atom_site_label_2
_geom_bond_distance
C1 Si1 1.840(3)
C1 H1A 0.9800
C1 H1B 0.9800
C1 H1C 0.9800
C2 Si1 1.848(3)
C2 H2A 0.9800
C2 H2B 0.9800
C2 H2C 0.9800
C3 C4 1.394(4)
C3 C8 1.405(4)
C3 Si1 1.860(3)
C4 C5 1.397(5)
C4 H4 0.9500
C5 N2 1.373(4)
C5 C6 1.379(5)
C6 C7 1.379(4)
C6 H6 0.9500
C7 C8 1.388(4)
C7 H7 0.9500
C8 C13 1.525(4)
C9 C10 1.466(9)
C9 N2 1.478(6)
C9 H9A 0.9900
C9 H9B 0.9900
C10 H10A 0.9800
C10 H10B 0.9800
C10 H10C 0.9800
C11 C12 1.453(8)
C11 N2 1.471(7)
C11 H11A 0.9900
C11 H11B 0.9900
C12 H12A 0.9800
C12 H12B 0.9800
C12 H12C 0.9800
C13 O1 1.508(3)
C13 C24 1.514(4)
C13 C14 1.515(4)
C14 C15 1.390(4)
C14 C19 1.396(4)
C15 C16 1.379(4)
C15 H15 0.9500
C16 C17 1.394(4)
C16 H16 0.9500
C17 N1 1.378(4)
C17 C18 1.395(4)
C18 C19 1.386(4)
C18 H18 0.9500
C19 Si1 1.861(3)
C20 C21 1.444(5)
C20 N1 1.466(4)
C20 H20A 0.9900
C20 H20B 0.9900
C21 H21A 0.9800
C21 H21B 0.9800
C21 H21C 0.9800
C22 C23 1.434(6)
C22 N1 1.471(5)
C22 H22A 0.9900
C22 H22B 0.9900
C23 H23A 0.9800
C23 H23B 0.9800
C23 H23C 0.9800
C24 C29 1.371(4)
C24 C25 1.377(4)
C25 C26 1.379(5)
C25 H25 0.9500
C26 C27 1.374(5)
C26 H26 0.9500
C27 C28 1.372(5)
C27 H27 0.9500
C28 C29 1.401(5)
C28 H28 0.9500
C29 C30 1.445(5)
C30 O3 1.204(4)
C30 O1 1.351(4)
C31 Si2 1.852(3)
C31 H31A 0.9800
C31 H31B 0.9800
C31 H31C 0.9800
C32 Si2 1.860(3)
C32 H32A 0.9800
C32 H32B 0.9800
C32 H32C 0.9800
C33 C34 1.387(4)
C33 C38 1.393(4)
C33 Si2 1.861(3)
C34 C35 1.397(4)
C34 H34 0.9500
C35 N3 1.381(4)
C35 C36 1.392(4)
C36 C37 1.387(4)
C36 H36 0.9500
C37 C38 1.383(4)
C37 H37 0.9500
C38 C43 1.521(4)
C39 N3 1.455(4)
C39 C40 1.489(5)
C39 H39A 0.9900
C39 H39B 0.9900
C40 H40A 0.9800
C40 H40B 0.9800
C40 H40C 0.9800
C41 C42 1.458(5)
C41 N3 1.475(4)
C41 H41A 0.9900
C41 H41B 0.9900
C42 H42A 0.9800
C42 H42B 0.9800
C42 H42C 0.9800
C43 O2 1.503(3)
C43 C54 1.504(4)
C43 C44 1.523(4)
C44 C49 1.378(4)
C44 C45 1.402(4)
C45 C46 1.376(4)
C45 Si2 1.870(3)
C46 C47 1.392(4)
C46 H46 0.9500
C47 N4 1.375(4)
C47 C48 1.381(4)
C48 C49 1.389(4)
C48 H48 0.9500
C49 H49 0.9500
C50 C51 1.447(6)
C50 N4 1.492(5)
C50 H50A 0.9900
C50 H50B 0.9900
C51 H51A 0.9800
C51 H51B 0.9800
C51 H51C 0.9800
C52 N4 1.448(4)
C52 C53 1.498(5)
C52 H52A 0.9900
C52 H52B 0.9900
C53 H53A 0.9800
C53 H53B 0.9800
C53 H53C 0.9800
C54 C59 1.362(4)
C54 C55 1.381(4)
C55 C56 1.376(5)
C55 H55 0.9500
C56 C57 1.364(6)
C56 H56 0.9500
C57 C58 1.372(6)
C57 H57 0.9500
C58 C59 1.392(5)
C58 H58 0.9500
C59 C60 1.455(5)
C60 O4 1.201(4)
C60 O2 1.355(4)

loop_
_geom_torsion_atom_site_label_1
_geom_torsion_atom_site_label_2
_geom_torsion_atom_site_label_3
_geom_torsion_atom_site_label_4
_geom_torsion
C8 C3 C4 C5 0.6(5)
Si1 C3 C4 C5 -177.5(3)
C3 C4 C5 N2 179.3(3)
C3 C4 C5 C6 -0.7(5)
N2 C5 C6 C7 179.3(3)
C4 C5 C6 C7 -0.8(5)
C5 C6 C7 C8 2.3(5)
C6 C7 C8 C3 -2.2(5)
C6 C7 C8 C13 -176.4(3)
C4 C3 C8 C7 0.8(4)
Si1 C3 C8 C7 178.9(2)
C4 C3 C8 C13 174.9(3)
Si1 C3 C8 C13 -7.0(4)
C7 C8 C13 O1 98.0(3)
C3 C8 C13 O1 -75.9(3)
C7 C8 C13 C24 -11.4(4)
C3 C8 C13 C24 174.6(3)
C7 C8 C13 C14 -145.0(3)
C3 C8 C13 C14 41.1(4)
O1 C13 C14 C15 -98.7(3)
C24 C13 C14 C15 11.3(4)
C8 C13 C14 C15 144.2(3)
O1 C13 C14 C19 75.3(3)
C24 C13 C14 C19 -174.6(3)
C8 C13 C14 C19 -41.8(4)
C19 C14 C15 C16 -0.5(4)
C13 C14 C15 C16 173.7(3)
C14 C15 C16 C17 -1.2(5)
C15 C16 C17 N1 -176.4(3)
C15 C16 C17 C18 2.4(5)
N1 C17 C18 C19 176.9(3)
C16 C17 C18 C19 -1.9(5)
C17 C18 C19 C14 0.3(5)
C17 C18 C19 Si1 178.4(2)
C15 C14 C19 C18 1.0(4)
C13 C14 C19 C18 -173.3(3)
C15 C14 C19 Si1 -177.1(2)
C13 C14 C19 Si1 8.7(4)
O1 C13 C24 C29 0.4(3)
C14 C13 C24 C29 -112.2(3)
C8 C13 C24 C29 112.6(3)
O1 C13 C24 C25 -179.3(3)
C14 C13 C24 C25 68.1(4)
C8 C13 C24 C25 -67.2(4)
C29 C24 C25 C26 -0.9(5)
C13 C24 C25 C26 178.8(3)
C24 C25 C26 C27 2.0(5)
C25 C26 C27 C28 -1.3(6)
C26 C27 C28 C29 -0.5(6)
C25 C24 C29 C28 -0.9(5)
C13 C24 C29 C28 179.3(3)
C25 C24 C29 C30 -180.0(3)
C13 C24 C29 C30 0.3(3)
C27 C28 C29 C24 1.6(5)
C27 C28 C29 C30 -179.6(3)
C24 C29 C30 O3 -179.8(3)
C28 C29 C30 O3 1.2(6)
C24 C29 C30 O1 -1.0(4)
C28 C29 C30 O1 -179.9(3)
C38 C33 C34 C35 -0.3(4)
Si2 C33 C34 C35 175.4(2)
C33 C34 C35 N3 -177.5(3)
C33 C34 C35 C36 3.4(4)
N3 C35 C36 C37 178.4(3)
C34 C35 C36 C37 -2.5(5)
C35 C36 C37 C38 -1.5(5)
C36 C37 C38 C33 4.7(4)
C36 C37 C38 C43 -176.5(3)
C34 C33 C38 C37 -3.8(4)
Si2 C33 C38 C37 -179.5(2)
C34 C33 C38 C43 177.4(3)
Si2 C33 C38 C43 1.7(4)
C37 C38 C43 O2 -105.6(3)
C33 C38 C43 O2 73.2(3)
C37 C38 C43 C54 5.9(4)
C33 C38 C43 C54 -175.3(3)
C37 C38 C43 C44 138.2(3)
C33 C38 C43 C44 -43.0(4)
O2 C43 C44 C49 104.9(3)
C54 C43 C44 C49 -5.7(4)
C38 C43 C44 C49 -138.6(3)
O2 C43 C44 C45 -72.9(3)
C54 C43 C44 C45 176.5(3)
C38 C43 C44 C45 43.6(4)
C49 C44 C45 C46 3.3(4)
C43 C44 C45 C46 -178.8(3)
C49 C44 C45 Si2 179.2(2)
C43 C44 C45 Si2 -3.0(4)
C44 C45 C46 C47 -1.3(5)
Si2 C45 C46 C47 -177.0(2)
C45 C46 C47 N4 176.7(3)
C45 C46 C47 C48 -1.8(5)
N4 C47 C48 C49 -175.8(3)
C46 C47 C48 C49 2.7(5)
C45 C44 C49 C48 -2.4(5)
C43 C44 C49 C48 179.7(3)
C47 C48 C49 C44 -0.6(5)
O2 C43 C54 C59 -2.6(3)
C38 C43 C54 C59 -116.6(3)
C44 C43 C54 C59 110.3(3)
O2 C43 C54 C55 177.2(3)
C38 C43 C54 C55 63.2(4)
C44 C43 C54 C55 -69.9(4)
C59 C54 C55 C56 0.1(5)
C43 C54 C55 C56 -179.7(3)
C54 C55 C56 C57 -0.8(5)
C55 C56 C57 C58 -0.1(6)
C56 C57 C58 C59 1.6(6)
C55 C54 C59 C58 1.5(5)
C43 C54 C59 C58 -178.7(3)
C55 C54 C59 C60 -178.6(3)
C43 C54 C59 C60 1.2(4)
C57 C58 C59 C54 -2.3(6)
C57 C58 C59 C60 177.8(4)
C54 C59 C60 O4 -179.9(4)
C58 C59 C60 O4 0.1(6)
C54 C59 C60 O2 0.9(4)
C58 C59 C60 O2 -179.2(3)
C16 C17 N1 C20 -3.8(5)
C18 C17 N1 C20 177.5(3)
C16 C17 N1 C22 174.6(4)
C18 C17 N1 C22 -4.1(5)
C21 C20 N1 C17 -84.6(5)
C21 C20 N1 C22 96.9(5)
C23 C22 N1 C17 86.0(5)
C23 C22 N1 C20 -95.5(5)
C6 C5 N2 C11 179.2(5)
C4 C5 N2 C11 -0.7(7)
C6 C5 N2 C9 -5.1(6)
C4 C5 N2 C9 175.0(4)
C12 C11 N2 C5 90.2(6)
C12 C11 N2 C9 -85.6(7)
C10 C9 N2 C5 83.3(6)
C10 C9 N2 C11 -100.8(6)
C36 C35 N3 C39 -34.3(5)
C34 C35 N3 C39 146.7(3)
C36 C35 N3 C41 174.6(3)
C34 C35 N3 C41 -4.5(5)
C40 C39 N3 C35 -75.2(5)
C40 C39 N3 C41 76.7(5)
C42 C41 N3 C35 -148.7(4)
C42 C41 N3 C39 59.3(5)
C48 C47 N4 C52 -179.7(4)
C46 C47 N4 C52 1.9(5)
C48 C47 N4 C50 5.6(5)
C46 C47 N4 C50 -172.8(3)
C53 C52 N4 C47 -85.5(5)
C53 C52 N4 C50 89.5(5)
C51 C50 N4 C47 -86.9(5)
C51 C50 N4 C52 98.2(5)
O3 C30 O1 C13 -179.8(3)
C29 C30 O1 C13 1.2(3)
C24 C13 O1 C30 -1.0(3)
C14 C13 O1 C30 117.5(3)
C8 C13 O1 C30 -117.8(3)
O4 C60 O2 C43 178.0(3)
C59 C60 O2 C43 -2.6(3)
C54 C43 O2 C60 3.2(3)
C38 C43 O2 C60 122.9(2)
C44 C43 O2 C60 -115.1(2)
C4 C3 Si1 C1 -83.9(3)
C8 C3 Si1 C1 98.0(3)
C4 C3 Si1 C2 39.3(3)
C8 C3 Si1 C2 -138.8(2)
C4 C3 Si1 C19 157.7(3)
C8 C3 Si1 C19 -20.4(3)
C18 C19 Si1 C1 81.6(3)
C14 C19 Si1 C1 -100.3(3)
C18 C19 Si1 C2 -39.6(3)
C14 C19 Si1 C2 138.5(2)
C18 C19 Si1 C3 -158.3(2)
C14 C19 Si1 C3 19.8(3)
C34 C33 Si2 C31 -27.1(3)
C38 C33 Si2 C31 148.6(2)
C34 C33 Si2 C32 94.5(3)
C38 C33 Si2 C32 -89.8(3)
C34 C33 Si2 C45 -144.0(2)
C38 C33 Si2 C45 31.6(3)
C46 C45 Si2 C31 27.5(3)
C44 C45 Si2 C31 -148.2(2)
C46 C45 Si2 C32 -94.8(3)
C44 C45 Si2 C32 89.4(3)
C46 C45 Si2 C33 144.9(2)
C44 C45 Si2 C33 -30.8(2)
